data_4107949
loop_
_publ_author_name
'Yves Canac'
'Christine Lepetit'
'Mohammed Abdalilah'
'Carine Duhayon'
'Remi Chauvin'

_publ_contact_author_address
; 
Laboratoire de Chimie de Coordination
205 route de Narbonne
31077 Toulouse Cedex 04, FRANCE
;
_publ_contact_author_email yves.canac@lcc-toulouse.fr
_publ_contact_author_name 'Yves Canac'
_publ_section_title
;
 Diaminocarbene and Phosphonium Ylide Ligands: A Systematic Comparison of
 their Donor Character
;
_journal_name_full 'Journal of the American Chemical Society'
_journal_page_first 8406
_journal_page_last 8413
_journal_paper_doi 10.1021/ja801159v
_journal_volume 130
_journal_year 2008
_chemical_formula_moiety 'C25 H21 N2 O2 P Rh, C F3 O3 S'
_chemical_formula_sum 'C26 H21 F3 N2 O5 P Rh S'
_chemical_formula_weight 664.40
_space_group_IT_number 14
_symmetry_cell_setting monoclinic
_symmetry_space_group_name_Hall '-P 2ybc'
_symmetry_space_group_name_H-M 'P 1 21/c 1'
_atom_sites_solution_hydrogens geom
_atom_sites_solution_primary direct
_audit_creation_date 08-01-10
_audit_creation_method CRYSTALS_ver_12.84
_cell_angle_alpha 90
_cell_angle_beta 91.497(10)
_cell_angle_gamma 90
_cell_formula_units_Z 4
_cell_length_a 10.9475(9)
_cell_length_b 15.1007(10)
_cell_length_c 16.0585(13)
_cell_measurement_reflns_used 8000
_cell_measurement_temperature 180
_cell_measurement_theta_max 25
_cell_measurement_theta_min 3
_cell_volume 2653.8(4)
_computing_cell_refinement 'IPDS (Stoe & Cie, 1996)'
_computing_data_collection 'IPDS (Stoe & Cie, 1996)'
_computing_data_reduction 'XRED (Stoe & Cie 1996)'
_computing_molecular_graphics 'CAMERON (Watkin et al., 1996)'
_computing_publication_material 'CRYSTALS (Betteridge et al., 2003)'
_computing_structure_refinement 'CRYSTALS (Betteridge et al., 2003)'
_computing_structure_solution 'SIR92 (Altomare et al., 1994)'
_diffrn_ambient_temperature 180
_diffrn_measured_fraction_theta_full 0.944
_diffrn_measured_fraction_theta_max 0.936
_diffrn_measurement_device_type 'Stoe IPDS'
_diffrn_measurement_method '\f scans'
_diffrn_radiation_monochromator graphite
_diffrn_radiation_type 'Mo K\a'
_diffrn_radiation_wavelength 0.71073
_diffrn_reflns_av_R_equivalents 0.066
_diffrn_reflns_limit_h_max 13
_diffrn_reflns_limit_h_min -13
_diffrn_reflns_limit_k_max 18
_diffrn_reflns_limit_k_min -18
_diffrn_reflns_limit_l_max 19
_diffrn_reflns_limit_l_min -19
_diffrn_reflns_number 26414
_diffrn_reflns_theta_full 25.220
_diffrn_reflns_theta_max 26.000
_diffrn_reflns_theta_min 2.298
_diffrn_standards_number 0
_exptl_absorpt_coefficient_mu 0.844
_exptl_absorpt_correction_T_max 0.89
_exptl_absorpt_correction_T_min 0.83
_exptl_absorpt_correction_type multi-scan
_exptl_absorpt_process_details
;
[c.f. r.h. blessing, acta cryst. (1995), a51, 33-38]
;
_exptl_crystal_colour yellow
_exptl_crystal_density_diffrn 1.663
_exptl_crystal_description block
_exptl_crystal_F_000 1336
_exptl_crystal_size_max 0.25
_exptl_crystal_size_mid 0.15
_exptl_crystal_size_min 0.15
_refine_diff_density_max 1.83
_refine_diff_density_min -1.44
_refine_ls_extinction_method none
_refine_ls_goodness_of_fit_ref 1.1161
_refine_ls_hydrogen_treatment constr
_refine_ls_matrix_type full
_refine_ls_number_parameters 312
_refine_ls_number_reflns 3153
_refine_ls_number_restraints 0
_refine_ls_R_factor_all 0.1002
_refine_ls_R_factor_gt 0.0688
_refine_ls_shift/su_max 0.000311
_refine_ls_structure_factor_coef F
_refine_ls_weighting_details
;
 Method, part 1, Chebychev polynomial, (Watkin, 1994, Prince, 1982) 
 [weight] = 1.0/[A~0~*T~0~(x)+A~1~*T~1~(x) ... +A~n-1~]*T~n-1~(x)] 
 where A~i~ are the Chebychev coefficients listed below and x= Fcalc/Fmax 
 Method = Robust Weighting (Prince, 1982) 
 W = [weight] * [1-(deltaF/6*sigmaF)^2^]^2^ 
 A~i~ are: 
 2.96 0.241 2.16 
;
_refine_ls_weighting_scheme calc
_refine_ls_wR_factor_all 0.0912
_refine_ls_wR_factor_gt 0.0823
_refine_ls_wR_factor_ref 0.0823
_reflns_limit_h_max 13
_reflns_limit_h_min -13
_reflns_limit_k_max 18
_reflns_limit_k_min 0
_reflns_limit_l_max 19
_reflns_limit_l_min 0
_reflns_number_gt 3153
_reflns_number_total 4878
_reflns_threshold_expression I>1.0\s(I)
_cod_data_source_file ja801159v-file002.cif
_cod_data_source_block CRYSTALS_cif
_cod_original_sg_symbol_H-M 'P 1 21/c 1 '
_cod_original_formula_sum 'C26 H21 F3 N2 O5 P1 Rh1 S1'
_cod_database_code 4107949

loop_
_symmetry_equiv_pos_as_xyz
x,y,z
-x,-y,-z
-x,y+1/2,-z+1/2
x,-y+1/2,z+1/2

loop_
_atom_site_label
_atom_site_type_symbol
_atom_site_fract_x
_atom_site_fract_y
_atom_site_fract_z
_atom_site_U_iso_or_equiv
_atom_site_occupancy
_atom_site_adp_type
_atom_site_refinement_flags_posn
Rh1 Rh 0.91418(5) 0.23022(4) 0.63310(4) 0.0271 1.0000 Uani .
P1 P 0.75159(17) 0.30794(13) 0.78992(13) 0.0237 1.0000 Uani .
C1 C 0.7832(7) 0.1419(5) 0.6723(5) 0.0254 1.0000 Uani .
C2 C 0.6072(8) 0.0741(6) 0.7059(6) 0.0333 1.0000 Uani .
C3 C 0.6967(8) 0.0143(6) 0.7140(6) 0.0347 1.0000 Uani .
C4 C 0.9237(8) 0.0140(6) 0.6981(7) 0.0425 1.0000 Uani .
C5 C 0.5948(7) 0.2321(5) 0.6683(5) 0.0248 1.0000 Uani .
C6 C 0.4994(7) 0.2334(7) 0.6103(6) 0.0356 1.0000 Uani .
C7 C 0.4334(8) 0.3104(6) 0.5963(6) 0.0365 1.0000 Uani .
C8 C 0.4659(9) 0.3859(7) 0.6409(6) 0.0417 1.0000 Uani .
C9 C 0.5578(8) 0.3846(6) 0.6997(6) 0.0325 1.0000 Uani .
C10 C 0.6253(7) 0.3066(5) 0.7167(5) 0.0273 1.0000 Uani .
C11 C 0.7267(7) 0.3994(5) 0.8599(5) 0.0253 1.0000 Uani .
C12 C 0.6692(8) 0.3896(6) 0.9357(6) 0.0367 1.0000 Uani .
C13 C 0.6554(9) 0.4608(6) 0.9879(6) 0.0422 1.0000 Uani .
C14 C 0.7000(9) 0.5427(6) 0.9661(6) 0.0411 1.0000 Uani .
C15 C 0.7556(9) 0.5546(6) 0.8920(6) 0.0379 1.0000 Uani .
C16 C 0.7699(8) 0.4831(6) 0.8394(6) 0.0338 1.0000 Uani .
C17 C 0.7544(7) 0.2094(5) 0.8527(5) 0.0225 1.0000 Uani .
C18 C 0.8676(8) 0.1712(6) 0.8740(6) 0.0339 1.0000 Uani .
C19 C 0.8719(10) 0.1004(7) 0.9283(7) 0.0484 1.0000 Uani .
C20 C 0.7673(11) 0.0673(6) 0.9615(6) 0.0511 1.0000 Uani .
C21 C 0.6539(10) 0.1058(6) 0.9404(6) 0.0444 1.0000 Uani .
C22 C 0.6478(8) 0.1758(6) 0.8857(6) 0.0333 1.0000 Uani .
C23 C 0.8845(7) 0.3221(5) 0.7333(5) 0.0280 1.0000 Uani .
C24 C 0.9465(7) 0.1586(6) 0.5428(6) 0.0395 1.0000 Uani .
C25 C 1.0370(10) 0.3097(7) 0.6056(6) 0.0455 1.0000 Uani .
O1 O 0.9707(6) 0.1164(6) 0.4843(5) 0.0576 1.0000 Uani .
O2 O 1.1125(7) 0.3601(6) 0.5923(6) 0.0739 1.0000 Uani .
N1 N 0.6606(5) 0.1512(4) 0.6801(4) 0.0229 1.0000 Uani .
N2 N 0.8042(6) 0.0560(4) 0.6936(4) 0.0286 1.0000 Uani .
C26 C 0.2573(11) 0.2490(8) 0.8549(9) 0.060(3) 1.0000 Uiso .
S1 S 0.2707(2) 0.13212(17) 0.84971(17) 0.0444(6) 1.0000 Uiso .
O3 O 0.3606(8) 0.1194(6) 0.7885(6) 0.067(2) 1.0000 Uiso .
O4 O 0.3233(12) 0.1114(9) 0.9295(9) 0.110(4) 1.0000 Uiso .
O5 O 0.1545(8) 0.0993(6) 0.8276(6) 0.066(2) 1.0000 Uiso .
F1 F 0.3566(7) 0.2928(5) 0.8721(5) 0.075(2) 1.0000 Uiso .
F2 F 0.2106(13) 0.2809(9) 0.7830(9) 0.141(4) 1.0000 Uiso .
F3 F 0.1708(12) 0.2729(9) 0.9068(9) 0.139(4) 1.0000 Uiso .
H21 H 0.5248 0.0651 0.7149 0.0352 1.0000 Uiso R
H31 H 0.6886 -0.0443 0.7315 0.0391 1.0000 Uiso R
H41 H 0.9243 -0.0296 0.7415 0.0631 1.0000 Uiso R
H42 H 0.9855 0.0576 0.7104 0.0631 1.0000 Uiso R
H43 H 0.9403 -0.0140 0.6460 0.0630 1.0000 Uiso R
H61 H 0.4798 0.1823 0.5802 0.0431 1.0000 Uiso R
H71 H 0.3680 0.3112 0.5582 0.0413 1.0000 Uiso R
H81 H 0.4242 0.4387 0.6299 0.0470 1.0000 Uiso R
H91 H 0.5771 0.4360 0.7290 0.0401 1.0000 Uiso R
H121 H 0.6420 0.3338 0.9513 0.0420 1.0000 Uiso R
H131 H 0.6143 0.4545 1.0378 0.0461 1.0000 Uiso R
H141 H 0.6919 0.5905 1.0024 0.0420 1.0000 Uiso R
H151 H 0.7844 0.6101 0.8767 0.0470 1.0000 Uiso R
H161 H 0.8089 0.4906 0.7888 0.0350 1.0000 Uiso R
H181 H 0.9390 0.1940 0.8524 0.0401 1.0000 Uiso R
H191 H 0.9465 0.0738 0.9419 0.0551 1.0000 Uiso R
H201 H 0.7714 0.0198 0.9989 0.0621 1.0000 Uiso R
H211 H 0.5826 0.0835 0.9628 0.0530 1.0000 Uiso R
H221 H 0.5727 0.2017 0.8711 0.0391 1.0000 Uiso R
H231 H 0.9536 0.3175 0.7719 0.0371 1.0000 Uiso R
H232 H 0.8815 0.3811 0.7094 0.0371 1.0000 Uiso R

loop_
_atom_site_aniso_label
_atom_site_aniso_U_11
_atom_site_aniso_U_22
_atom_site_aniso_U_33
_atom_site_aniso_U_23
_atom_site_aniso_U_13
_atom_site_aniso_U_12
Rh1 0.0237(3) 0.0291(3) 0.0290(4) -0.0006(3) 0.0082(2) -0.0020(3)
P1 0.0234(9) 0.0211(9) 0.0269(11) -0.0004(8) 0.0043(8) -0.0001(7)
C1 0.029(4) 0.027(4) 0.020(4) -0.007(3) 0.003(3) 0.000(3)
C2 0.036(4) 0.031(4) 0.034(5) -0.005(4) 0.010(4) -0.008(4)
C3 0.042(4) 0.024(4) 0.038(5) 0.002(3) 0.009(4) -0.003(3)
C4 0.038(5) 0.037(5) 0.053(6) -0.006(4) 0.007(4) 0.018(4)
C5 0.029(4) 0.022(3) 0.024(4) 0.000(3) 0.006(3) 0.004(3)
C6 0.032(4) 0.044(5) 0.031(5) -0.006(4) 0.002(3) -0.002(4)
C7 0.034(4) 0.047(5) 0.028(5) 0.002(4) -0.006(4) 0.015(4)
C8 0.043(5) 0.050(6) 0.032(5) 0.004(4) -0.004(4) 0.024(4)
C9 0.038(4) 0.027(4) 0.033(5) -0.001(3) 0.004(4) 0.011(3)
C10 0.032(4) 0.025(4) 0.026(4) 0.000(3) 0.007(3) 0.000(3)
C11 0.028(4) 0.024(4) 0.024(4) -0.005(3) 0.003(3) 0.002(3)
C12 0.045(5) 0.032(5) 0.034(5) -0.007(4) 0.010(4) -0.006(4)
C13 0.059(6) 0.037(5) 0.031(5) -0.008(4) 0.009(4) 0.009(4)
C14 0.048(5) 0.034(5) 0.041(6) -0.013(4) -0.004(4) 0.008(4)
C15 0.049(5) 0.022(4) 0.042(6) -0.003(4) -0.001(4) -0.007(4)
C16 0.035(4) 0.032(5) 0.034(5) -0.002(4) 0.003(4) -0.004(3)
C17 0.025(3) 0.024(4) 0.019(4) 0.001(3) 0.001(3) 0.002(3)
C18 0.035(4) 0.028(4) 0.039(5) -0.001(3) 0.002(4) 0.005(3)
C19 0.064(6) 0.038(5) 0.043(6) 0.007(4) -0.004(5) 0.013(5)
C20 0.094(8) 0.030(5) 0.030(6) 0.007(4) 0.004(5) 0.004(5)
C21 0.064(6) 0.031(5) 0.039(6) 0.004(4) 0.016(5) -0.004(4)
C22 0.033(4) 0.034(5) 0.033(5) 0.000(4) 0.006(4) 0.005(3)
C23 0.025(4) 0.026(4) 0.034(5) -0.005(3) 0.009(3) -0.006(3)
C24 0.024(4) 0.043(5) 0.052(6) 0.000(4) 0.008(4) -0.002(4)
C25 0.052(6) 0.046(5) 0.040(6) -0.008(4) 0.019(5) 0.004(5)
O1 0.045(4) 0.077(5) 0.051(5) -0.032(4) 0.012(3) -0.003(4)
O2 0.056(5) 0.063(5) 0.105(7) 0.002(5) 0.038(5) -0.031(4)
N1 0.020(3) 0.022(3) 0.027(4) -0.004(3) 0.006(3) -0.003(2)
N2 0.032(3) 0.020(3) 0.035(4) -0.002(3) 0.008(3) 0.003(3)

loop_
_atom_type_symbol
_atom_type_scat_dispersion_real
_atom_type_scat_dispersion_imag
_atom_type_scat_Cromer_Mann_a1
_atom_type_scat_Cromer_Mann_b1
_atom_type_scat_Cromer_Mann_a2
_atom_type_scat_Cromer_Mann_b2
_atom_type_scat_Cromer_Mann_a3
_atom_type_scat_Cromer_Mann_b3
_atom_type_scat_Cromer_Mann_a4
_atom_type_scat_Cromer_Mann_b4
_atom_type_scat_Cromer_Mann_c
_atom_type_scat_source
C 0.0033 0.0016 2.3100 20.8439 1.0200 10.2075 1.5886 0.5687 0.8650 51.6512 0.2156 'International Tables Vol C 4.2.6.8 and 6.1.1.4'
F 0.0171 0.0103 3.5392 10.2825 2.6412 4.2944 1.5170 0.2615 1.0243 26.1476 0.2776 'International Tables Vol C 4.2.6.8 and 6.1.1.4'
N 0.0061 0.0033 12.2126 0.0057 3.1322 9.8933 2.0125 28.9975 1.1663 0.5826 -11.5290 'International Tables Vol C 4.2.6.8 and 6.1.1.4'
O 0.0106 0.0060 3.0485 13.2771 2.2868 5.7011 1.5463 0.3239 0.8670 32.9089 0.2508 'International Tables Vol C 4.2.6.8 and 6.1.1.4'
P 0.1023 0.0942 6.4345 1.9067 4.1791 27.1570 1.7800 0.5260 1.4908 68.1645 1.1149 'International Tables Vol C 4.2.6.8 and 6.1.1.4'
Rh -1.1178 0.9187 19.2957 0.7515 14.3501 8.2176 4.7343 25.8749 1.2892 98.6062 5.3280 'International Tables Vol C 4.2.6.8 and 6.1.1.4'
S 0.1246 0.1234 6.9053 1.4679 5.2034 22.2151 1.4379 0.2536 1.5863 56.1720 0.8669 'International Tables Vol C 4.2.6.8 and 6.1.1.4'
H 0.0000 0.0000 0.4930 10.5109 0.3229 26.1257 0.1402 3.1424 0.0408 57.7998 0.0030 'International Tables Vol C 4.2.6.8 and 6.1.1.4'

loop_
_geom_angle_atom_site_label_1
_geom_angle_atom_site_label_2
_geom_angle_atom_site_label_3
_geom_angle
_geom_angle_publ_flag
C1 Rh1 C23 94.0(3) yes
C1 Rh1 C24 90.5(3) yes
C23 Rh1 C24 175.3(3) yes
C1 Rh1 C25 175.8(4) yes
C23 Rh1 C25 83.4(3) yes
C24 Rh1 C25 92.1(4) yes
C10 P1 C11 106.9(4) yes
C10 P1 C17 111.1(4) yes
C11 P1 C17 106.6(4) yes
C10 P1 C23 107.4(4) yes
C11 P1 C23 111.8(4) yes
C17 P1 C23 113.0(4) yes
Rh1 C1 N1 130.9(6) yes
Rh1 C1 N2 125.3(5) yes
N1 C1 N2 103.7(6) yes
C3 C2 N1 106.6(7) yes
C3 C2 H21 126.9 no
N1 C2 H21 126.5 no
C2 C3 N2 107.2(7) yes
C2 C3 H31 126.5 no
N2 C3 H31 126.3 no
N2 C4 H41 109.0 no
N2 C4 H42 109.9 no
H41 C4 H42 109.3 no
N2 C4 H43 109.8 no
H41 C4 H43 109.5 no
H42 C4 H43 109.4 no
C6 C5 C10 121.7(8) yes
C6 C5 N1 118.2(7) yes
C10 C5 N1 120.1(7) yes
C5 C6 C7 120.3(9) yes
C5 C6 H61 119.7 no
C7 C6 H61 120.0 no
C6 C7 C8 118.8(8) yes
C6 C7 H71 120.4 no
C8 C7 H71 120.9 no
C7 C8 C9 121.4(8) yes
C7 C8 H81 119.1 no
C9 C8 H81 119.5 no
C8 C9 C10 121.3(8) yes
C8 C9 H91 119.6 no
C10 C9 H91 119.1 no
P1 C10 C9 120.6(6) yes
P1 C10 C5 122.7(6) yes
C9 C10 C5 116.5(8) yes
P1 C11 C12 122.7(6) yes
P1 C11 C16 119.3(6) yes
C12 C11 C16 117.9(7) yes
C11 C12 C13 120.6(8) yes
C11 C12 H121 119.2 no
C13 C12 H121 120.2 no
C12 C13 C14 120.1(9) yes
C12 C13 H131 120.5 no
C14 C13 H131 119.4 no
C13 C14 C15 120.6(8) yes
C13 C14 H141 119.6 no
C15 C14 H141 119.8 no
C14 C15 C16 119.5(8) yes
C14 C15 H151 120.7 no
C16 C15 H151 119.8 no
C11 C16 C15 121.3(8) yes
C11 C16 H161 118.8 no
C15 C16 H161 119.9 no
P1 C17 C18 118.6(6) yes
P1 C17 C22 120.9(6) yes
C18 C17 C22 120.2(7) yes
C17 C18 C19 119.2(8) yes
C17 C18 H181 120.3 no
C19 C18 H181 120.4 no
C18 C19 C20 120.9(10) yes
C18 C19 H191 119.8 no
C20 C19 H191 119.3 no
C19 C20 C21 119.8(9) yes
C19 C20 H201 120.2 no
C21 C20 H201 120.0 no
C20 C21 C22 120.1(9) yes
C20 C21 H211 120.0 no
C22 C21 H211 119.9 no
C17 C22 C21 119.8(8) yes
C17 C22 H221 119.6 no
C21 C22 H221 120.6 no
Rh1 C23 P1 116.9(4) yes
Rh1 C23 H231 107.6 no
P1 C23 H231 107.7 no
Rh1 C23 H232 107.6 no
P1 C23 H232 107.3 no
H231 C23 H232 109.7 no
Rh1 C24 O1 176.7(8) yes
Rh1 C25 O2 176.9(9) yes
C5 N1 C2 123.3(6) yes
C5 N1 C1 124.9(6) yes
C2 N1 C1 111.7(7) yes
C4 N2 C3 124.1(7) yes
C4 N2 C1 125.1(7) yes
C3 N2 C1 110.8(7) yes
S1 C26 F1 116.6(9) yes
S1 C26 F2 110.4(10) yes
F1 C26 F2 107.4(11) yes
S1 C26 F3 111.2(10) yes
F1 C26 F3 109.5(12) yes
F2 C26 F3 100.5(12) yes
C26 S1 O3 103.1(6) yes
C26 S1 O4 102.1(7) yes
O3 S1 O4 108.7(7) yes
C26 S1 O5 106.7(6) yes
O3 S1 O5 114.7(6) yes
O4 S1 O5 119.5(7) yes

loop_
_geom_bond_atom_site_label_1
_geom_bond_atom_site_label_2
_geom_bond_distance
_geom_bond_publ_flag
Rh1 C1 2.069(8) yes
Rh1 C23 2.155(8) yes
Rh1 C24 1.850(10) yes
Rh1 C25 1.864(10) yes
P1 C10 1.791(9) yes
P1 C11 1.806(8) yes
P1 C17 1.797(7) yes
P1 C23 1.750(7) yes
C1 N1 1.359(10) yes
C1 N2 1.359(10) yes
C2 C3 1.336(13) yes
C2 N1 1.372(10) yes
C2 H21 0.928 no
C3 N2 1.381(10) yes
C3 H31 0.933 no
C4 N2 1.454(10) yes
C4 H41 0.958 no
C4 H42 0.961 no
C4 H43 0.960 no
C5 C6 1.382(12) yes
C5 C10 1.403(12) yes
C5 N1 1.427(10) yes
C6 C7 1.384(13) yes
C6 H61 0.933 no
C7 C8 1.387(14) yes
C7 H71 0.931 no
C8 C9 1.361(13) yes
C8 H81 0.933 no
C9 C10 1.413(11) yes
C9 H91 0.930 no
C11 C12 1.393(11) yes
C11 C16 1.391(11) yes
C12 C13 1.375(12) yes
C12 H121 0.930 no
C13 C14 1.379(14) yes
C13 H131 0.934 no
C14 C15 1.361(14) yes
C14 H141 0.933 no
C15 C16 1.383(12) yes
C15 H151 0.932 no
C16 H161 0.934 no
C17 C18 1.400(11) yes
C17 C22 1.390(11) yes
C18 C19 1.381(13) yes
C18 H181 0.930 no
C19 C20 1.370(15) yes
C19 H191 0.930 no
C20 C21 1.405(16) yes
C20 H201 0.936 no
C21 C22 1.374(13) yes
C21 H211 0.931 no
C22 H221 0.934 no
C23 H231 0.969 no
C23 H232 0.970 no
C24 O1 1.172(12) yes
C25 O2 1.147(12) yes
C26 S1 1.773(13) yes
C26 F1 1.297(14) yes
C26 F2 1.340(18) yes
C26 F3 1.328(17) yes
S1 O3 1.422(9) yes
S1 O4 1.426(14) yes
S1 O5 1.403(9) yes
